data_4132806
loop_
_publ_author_name
'Xu, Li-Li'
'Zhang, Hai-Feng'
'Li, Mian'
'Ng, Seik Weng'
'Feng, Jiang-He'
'Mao, Jiang-Gao'
'Li, Dan'

_publ_section_title
;
 Chiroptical Activity from an Achiral Biological Metal-Organic Framework.
;
_journal_issue 37
_journal_name_full 'Journal of the American Chemical Society'
_journal_page_first 11569
_journal_page_last 11572
_journal_paper_doi 10.1021/jacs.8b06725
_journal_volume 140
_journal_year 2018
_chemical_formula_moiety 'Zn (H2 O)0.5 (C5 H6 N6) (C6 H2 O5)'
_chemical_formula_sum 'C11 H9 N6 O5.5 Zn'
_chemical_formula_weight 378.61
_space_group_crystal_system orthorhombic
_space_group_IT_number 56
_space_group_name_Hall '-P 2ab 2ac'
_space_group_name_H-M_alt 'P c c n'
_atom_sites_solution_hydrogens mixed
_audit_creation_method SHELXL-2014/6
_cell_angle_alpha 90
_cell_angle_beta 90
_cell_angle_gamma 90
_cell_formula_units_Z 16
_cell_length_a 15.0337(1)
_cell_length_b 15.0402(1)
_cell_length_c 25.0437(2)
_cell_measurement_reflns_used 20220
_cell_measurement_temperature 100(2)
_cell_measurement_theta_max 73.6220
_cell_measurement_theta_min 3.5140
_cell_volume 5662.63(7)
_computing_structure_refinement 'SHELXL-2014/6 (Sheldrick, 2014)'
_diffrn_ambient_temperature 100(2)
_diffrn_measured_fraction_theta_full 1.000
_diffrn_measured_fraction_theta_max 0.992
_diffrn_measurement_device_type 'XtaLAB AFC12 (RINC): Kappa single'
_diffrn_radiation_type CuK\a
_diffrn_radiation_wavelength 1.54184
_diffrn_reflns_av_R_equivalents 0.0272
_diffrn_reflns_av_unetI/netI 0.0219
_diffrn_reflns_Laue_measured_fraction_full 1.000
_diffrn_reflns_Laue_measured_fraction_max 0.992
_diffrn_reflns_limit_h_max 14
_diffrn_reflns_limit_h_min -18
_diffrn_reflns_limit_k_max 12
_diffrn_reflns_limit_k_min -18
_diffrn_reflns_limit_l_max 29
_diffrn_reflns_limit_l_min -31
_diffrn_reflns_number 36082
_diffrn_reflns_point_group_measured_fraction_full 1.000
_diffrn_reflns_point_group_measured_fraction_max 0.992
_diffrn_reflns_theta_full 67.684
_diffrn_reflns_theta_max 73.865
_diffrn_reflns_theta_min 2.938
_exptl_absorpt_coefficient_mu 2.824
_exptl_absorpt_correction_T_max 0.901
_exptl_absorpt_correction_T_min 0.807
_exptl_absorpt_correction_type gaussian
_exptl_crystal_colour colorless
_exptl_crystal_density_diffrn 1.776
_exptl_crystal_description prism
_exptl_crystal_F_000 3056
_exptl_crystal_size_max 0.120
_exptl_crystal_size_mid 0.090
_exptl_crystal_size_min 0.070
_refine_diff_density_max 2.846
_refine_diff_density_min -0.694
_refine_diff_density_rms 0.169
_refine_ls_extinction_method none
_refine_ls_goodness_of_fit_ref 1.066
_refine_ls_hydrogen_treatment constr
_refine_ls_matrix_type full
_refine_ls_number_parameters 425
_refine_ls_number_reflns 5668
_refine_ls_number_restraints 4
_refine_ls_restrained_S_all 1.066
_refine_ls_R_factor_all 0.0665
_refine_ls_R_factor_gt 0.0659
_refine_ls_shift/su_max 0.001
_refine_ls_shift/su_mean 0.001
_refine_ls_structure_factor_coef Fsqd
_refine_ls_weighting_details 'w=1/[\s^2^(Fo^2^)+(0.1426P)^2^+3.7337P] where P=(Fo^2^+2Fc^2^)/3'
_refine_ls_weighting_scheme calc
_refine_ls_wR_factor_gt 0.1743
_refine_ls_wR_factor_ref 0.1754
_reflns_number_gt 5541
_reflns_number_total 5668
_reflns_threshold_expression 'I > 2\s(I)'
_cod_data_source_file ZnFDCA-NH2.cif
_cod_data_source_block zn
_cod_database_code 4132806
_shelx_estimated_absorpt_t_min 0.728
_shelx_estimated_absorpt_t_max 0.827
_shelxl_version_number 2014/6

loop_
_space_group_symop_operation_xyz
'x, y, z'
'-x+1/2, -y+1/2, z'
'-x, y+1/2, -z+1/2'
'x+1/2, -y, -z+1/2'
'-x, -y, -z'
'x-1/2, y-1/2, -z'
'x, -y-1/2, z-1/2'
'-x-1/2, y, z-1/2'

loop_
_atom_site_label
_atom_site_type_symbol
_atom_site_fract_x
_atom_site_fract_y
_atom_site_fract_z
_atom_site_U_iso_or_equiv
_atom_site_adp_type
_atom_site_occupancy
_atom_site_site_symmetry_order
_atom_site_calc_flag
_atom_site_refinement_flags_posn
_atom_site_refinement_flags_adp
Zn1 Zn 0.43670(5) 0.43928(4) 0.38181(2) 0.02330(18) Uani 1 1 d . .
Zn2 Zn 0.44687(5) 0.04834(5) 0.38405(2) 0.02283(18) Uani 1 1 d . .
O1 O 0.5252(2) 0.4171(3) 0.32476(14) 0.0370(8) Uani 1 1 d . .
O2 O 0.6082(3) 0.4594(2) 0.39300(14) 0.0386(8) Uani 1 1 d . .
O3 O 0.7579(2) 0.4318(2) 0.33615(16) 0.0297(8) Uani 1 1 d . .
O4 O 0.9322(3) 0.4620(3) 0.35667(16) 0.0427(8) Uani 1 1 d . .
O5 O 0.9717(3) 0.3762(3) 0.2875(2) 0.0588(12) Uani 1 1 d . .
O6 O 0.3850(4) -0.0342(3) 0.50663(19) 0.0714(16) Uani 1 1 d . .
O7 O 0.4335(3) -0.0649(2) 0.42370(14) 0.0362(8) Uani 1 1 d . .
O8 O 0.4176(2) -0.23955(19) 0.43952(13) 0.0273(6) Uani 1 1 d . .
O9 O 0.4484(3) -0.3763(3) 0.37364(15) 0.0399(9) Uani 1 1 d . .
O10 O 0.4137(2) -0.4724(2) 0.43808(13) 0.0316(7) Uani 1 1 d . .
O1W O 0.4580(3) -0.1914(3) 0.33204(16) 0.0490(10) Uani 1 1 d . .
H1W1 H 0.4512 -0.1562 0.3578 0.073 Uiso 1 1 d R U
H1W2 H 0.4553 -0.2436 0.3438 0.073 Uiso 1 1 d R U
N1 N 0.4327(2) 0.3186(2) 0.41977(14) 0.0212(7) Uani 1 1 d . .
N2 N 0.4384(3) 0.1693(2) 0.41867(15) 0.0240(7) Uani 1 1 d . .
N3 N 0.3861(3) 0.1416(3) 0.50909(14) 0.0297(8) Uani 1 1 d . .
H3 H 0.3883 0.0833 0.5067 0.036 Uiso 1 1 calc R U
N4 N 0.3551(2) 0.2691(3) 0.55972(14) 0.0286(8) Uani 1 1 d . .
N5 N 0.3403(3) 0.1299(3) 0.59619(15) 0.0365(9) Uani 1 1 d . .
H51 H 0.3232 0.1540 0.6265 0.044 Uiso 1 1 calc R U
H52 H 0.3439 0.0717 0.5932 0.044 Uiso 1 1 calc R U
N6 N 0.3692(3) 0.4103(3) 0.52530(15) 0.0337(9) Uani 1 1 d . .
H61 H 0.3517 0.4314 0.5564 0.040 Uiso 1 1 calc R U
H62 H 0.3822 0.4471 0.4991 0.040 Uiso 1 1 calc R U
N7 N 0.3191(3) 0.4431(2) 0.34174(15) 0.0240(8) Uani 1 1 d . .
N8 N 0.1684(3) 0.4520(3) 0.34293(16) 0.0275(8) Uani 1 1 d . .
N9 N 0.1408(2) 0.3915(2) 0.25448(15) 0.0298(8) Uani 1 1 d . .
H9 H 0.0825 0.3946 0.2569 0.036 Uiso 1 1 calc R U
N10 N 0.2678(3) 0.3548(3) 0.20551(16) 0.0337(9) Uani 1 1 d . .
N11 N 0.1289(3) 0.3418(3) 0.16902(15) 0.0374(9) Uani 1 1 d . .
H111 H 0.1528 0.3229 0.1390 0.045 Uiso 1 1 calc R U
H112 H 0.0708 0.3468 0.1718 0.045 Uiso 1 1 calc R U
N12 N 0.4090(3) 0.3673(3) 0.24061(16) 0.0404(10) Uani 1 1 d . .
H121 H 0.4299 0.3458 0.2104 0.049 Uiso 1 1 calc R U
H122 H 0.4458 0.3816 0.2666 0.049 Uiso 1 1 calc R U
C1 C 0.5985(3) 0.4319(3) 0.3469(2) 0.0294(10) Uani 1 1 d D .
C2 C 0.6784(3) 0.4134(3) 0.31332(18) 0.0300(9) Uani 1 1 d D .
C3 C 0.6904(3) 0.3773(3) 0.26427(19) 0.0348(10) Uani 1 1 d . .
H3A H 0.6454 0.3597 0.2399 0.042 Uiso 1 1 calc R U
C4 C 0.7843(4) 0.3711(4) 0.2566(2) 0.0414(11) Uani 1 1 d . .
H4A H 0.8144 0.3478 0.2264 0.050 Uiso 1 1 calc R U
C5 C 0.8208(3) 0.4046(3) 0.30042(19) 0.0318(9) Uani 1 1 d D .
C6 C 0.9153(3) 0.4166(4) 0.3163(3) 0.0419(12) Uani 1 1 d D .
C7 C 0.4052(4) -0.0851(3) 0.4700(2) 0.0361(10) Uani 1 1 d D .
C8 C 0.3944(3) -0.1819(3) 0.48032(18) 0.0281(9) Uani 1 1 d D .
C9 C 0.3647(3) -0.2285(3) 0.52243(18) 0.0326(9) Uani 1 1 d . .
H9A H 0.3439 -0.2048 0.5553 0.039 Uiso 1 1 calc R U
C10 C 0.3704(3) -0.3202(3) 0.50847(19) 0.0327(10) Uani 1 1 d . .
H10 H 0.3551 -0.3696 0.5302 0.039 Uiso 1 1 calc R U
C11 C 0.4021(3) -0.3222(3) 0.45817(19) 0.0288(9) Uani 1 1 d D .
C12 C 0.4242(3) -0.3953(3) 0.41941(17) 0.0310(10) Uani 1 1 d D .
C13 C 0.4516(3) 0.2462(3) 0.3915(2) 0.0236(10) Uani 1 1 d . .
H13 H 0.4724 0.2481 0.3557 0.028 Uiso 1 1 calc R U
C14 C 0.4083(3) 0.1951(3) 0.46674(16) 0.0225(8) Uani 1 1 d . .
C15 C 0.4032(3) 0.2872(3) 0.46860(16) 0.0244(8) Uani 1 1 d . .
C16 C 0.3609(3) 0.1821(3) 0.55433(18) 0.0309(9) Uani 1 1 d . .
C17 C 0.3758(3) 0.3249(3) 0.51812(19) 0.0286(9) Uani 1 1 d . .
C18 C 0.2459(3) 0.4677(4) 0.36931(18) 0.0239(9) Uani 1 1 d . .
H18 H 0.2483 0.4935 0.4039 0.029 Uiso 1 1 calc R U
C19 C 0.1944(3) 0.4161(3) 0.29587(17) 0.0260(8) Uani 1 1 d . .
C20 C 0.2850(3) 0.4107(3) 0.29428(16) 0.0246(8) Uani 1 1 d . .
C21 C 0.1808(3) 0.3627(3) 0.21022(18) 0.0323(10) Uani 1 1 d . .
C22 C 0.3253(3) 0.3776(3) 0.24676(18) 0.0310(9) Uani 1 1 d . .

loop_
_atom_site_aniso_label
_atom_site_aniso_U_11
_atom_site_aniso_U_22
_atom_site_aniso_U_33
_atom_site_aniso_U_23
_atom_site_aniso_U_13
_atom_site_aniso_U_12
Zn1 0.0226(4) 0.0226(4) 0.0246(3) -0.0041(2) 0.0009(2) 0.00012(18)
Zn2 0.0220(4) 0.0217(4) 0.0248(3) -0.0016(2) 0.0023(2) 0.00142(18)
O1 0.0195(16) 0.052(2) 0.0391(18) -0.0007(16) 0.0014(14) -0.0001(15)
O2 0.050(2) 0.0337(18) 0.0323(16) -0.0074(14) 0.0027(16) -0.0020(17)
O3 0.0255(18) 0.0300(17) 0.0334(18) 0.0004(14) 0.0006(12) -0.0002(11)
O4 0.036(2) 0.045(2) 0.047(2) 0.0061(18) -0.0104(17) 0.0050(16)
O5 0.0254(19) 0.060(3) 0.091(3) 0.015(2) 0.0124(19) 0.0057(17)
O6 0.121(4) 0.0207(18) 0.073(3) -0.0049(18) 0.046(3) 0.002(2)
O7 0.041(2) 0.035(2) 0.0324(18) 0.0139(14) 0.0003(15) -0.0012(14)
O8 0.0277(16) 0.0239(15) 0.0304(16) 0.0033(11) 0.0021(13) 0.0021(11)
O9 0.044(2) 0.042(2) 0.0336(17) 0.0001(16) 0.0040(15) -0.0002(15)
O10 0.0381(18) 0.0206(15) 0.0360(16) -0.0057(13) 0.0017(13) -0.0003(13)
O1W 0.052(2) 0.052(2) 0.043(2) 0.0098(18) 0.0079(17) -0.0045(19)
N1 0.0253(17) 0.0153(16) 0.0228(16) -0.0046(13) 0.0015(13) 0.0025(12)
N2 0.0277(19) 0.0210(18) 0.0233(17) 0.0014(14) 0.0028(14) 0.0019(13)
N3 0.0293(19) 0.032(2) 0.0277(17) -0.0007(14) 0.0021(14) 0.0005(15)
N4 0.0194(18) 0.044(2) 0.0226(17) -0.0023(16) 0.0009(14) 0.0046(15)
N5 0.045(2) 0.036(2) 0.0281(17) 0.0089(16) 0.0099(17) 0.0104(18)
N6 0.042(2) 0.0280(19) 0.0307(18) -0.0003(15) 0.0070(16) 0.0021(16)
N7 0.0223(19) 0.0267(19) 0.0230(17) -0.0057(13) 0.0013(15) 0.0020(12)
N8 0.026(2) 0.032(2) 0.0247(18) 0.0000(14) -0.0014(15) -0.0011(14)
N9 0.0257(19) 0.0286(18) 0.0350(18) -0.0018(15) -0.0024(15) 0.0004(14)
N10 0.039(2) 0.034(2) 0.0285(19) -0.0054(16) 0.0065(16) -0.0040(17)
N11 0.032(2) 0.049(2) 0.0317(18) -0.0046(17) -0.0039(15) -0.0028(18)
N12 0.028(2) 0.061(3) 0.0328(19) -0.0115(19) 0.0018(16) -0.0051(19)
C1 0.030(2) 0.021(2) 0.038(2) 0.0059(17) 0.000(2) -0.0037(16)
C2 0.024(2) 0.032(2) 0.034(2) -0.0032(18) 0.0011(18) -0.0003(17)
C3 0.029(2) 0.041(3) 0.034(2) -0.002(2) 0.0042(19) -0.0031(19)
C4 0.036(3) 0.042(3) 0.046(3) -0.007(2) 0.010(2) 0.010(2)
C5 0.023(2) 0.033(2) 0.040(2) 0.0071(19) 0.0044(19) 0.0053(17)
C6 0.027(2) 0.031(2) 0.068(3) 0.008(3) -0.001(2) 0.005(2)
C7 0.039(3) 0.025(2) 0.044(3) 0.002(2) 0.009(2) 0.0005(19)
C8 0.028(2) 0.018(2) 0.039(2) -0.0029(17) -0.0014(18) 0.0046(15)
C9 0.033(2) 0.036(2) 0.028(2) -0.0070(19) 0.0053(19) 0.000(2)
C10 0.032(2) 0.029(2) 0.037(2) 0.0026(18) -0.0015(18) -0.0030(18)
C11 0.027(2) 0.0135(18) 0.046(2) 0.0026(18) -0.0066(18) -0.0013(14)
C12 0.025(2) 0.044(3) 0.024(2) 0.0054(19) -0.0021(16) -0.0091(19)
C13 0.030(3) 0.016(2) 0.025(2) 0.0001(14) 0.0017(16) 0.0029(15)
C14 0.023(2) 0.024(2) 0.0204(18) -0.0010(15) 0.0023(15) 0.0007(15)
C15 0.0134(17) 0.036(2) 0.0234(19) -0.0027(17) -0.0015(14) 0.0008(16)
C16 0.026(2) 0.035(2) 0.032(2) 0.0018(18) 0.0025(17) 0.0028(17)
C17 0.018(2) 0.032(2) 0.036(2) -0.0103(18) -0.0013(16) 0.0001(15)
C18 0.022(2) 0.033(2) 0.0165(19) -0.0079(19) 0.0014(14) 0.0005(15)
C19 0.035(2) 0.0211(19) 0.0224(19) -0.0018(15) -0.0045(17) -0.0041(17)
C20 0.036(2) 0.022(2) 0.0166(18) -0.0029(14) 0.0000(17) -0.0019(17)
C21 0.036(2) 0.029(2) 0.033(2) 0.0024(18) 0.0028(19) -0.0009(18)
C22 0.038(3) 0.024(2) 0.030(2) -0.0016(17) 0.0070(18) 0.0034(18)

loop_
_atom_type_symbol
_atom_type_description
_atom_type_scat_dispersion_real
_atom_type_scat_dispersion_imag
_atom_type_scat_source
C C 0.0181 0.0091 'International Tables Vol C Tables 4.2.6.8 and 6.1.1.4'
H H 0.0000 0.0000 'International Tables Vol C Tables 4.2.6.8 and 6.1.1.4'
N N 0.0311 0.0180 'International Tables Vol C Tables 4.2.6.8 and 6.1.1.4'
O O 0.0492 0.0322 'International Tables Vol C Tables 4.2.6.8 and 6.1.1.4'
Zn Zn -1.5491 0.6778 'International Tables Vol C Tables 4.2.6.8 and 6.1.1.4'

loop_
_geom_angle_atom_site_label_1
_geom_angle_atom_site_label_2
_geom_angle_atom_site_label_3
_geom_angle
_geom_angle_site_symmetry_1
_geom_angle_site_symmetry_3
O10 Zn1 O1 138.45(14) 1_565 .
O10 Zn1 N7 100.48(14) 1_565 .
O1 Zn1 N7 103.45(15) . .
O10 Zn1 N1 105.09(13) 1_565 .
O1 Zn1 N1 101.87(16) . .
N7 Zn1 N1 103.18(14) . .
O4 Zn2 O7 101.68(17) 2_655 .
O4 Zn2 N8 128.45(17) 2_655 2
O7 Zn2 N8 99.58(16) . 2
O4 Zn2 N2 106.36(17) 2_655 .
O7 Zn2 N2 123.57(16) . .
N8 Zn2 N2 99.64(15) 2 .
C1 O1 Zn1 104.0(3) . .
C2 O3 C5 105.9(4) . .
C6 O4 Zn2 115.6(4) . 2_655
C7 O7 Zn2 134.0(3) . .
C11 O8 C8 106.1(3) . .
C12 O10 Zn1 109.5(3) . 1_545
C13 N1 C15 105.0(4) . .
C13 N1 Zn1 118.1(3) . .
C15 N1 Zn1 136.2(3) . .
C14 N2 C13 104.7(4) . .
C14 N2 Zn2 131.7(3) . .
C13 N2 Zn2 122.9(3) . .
C16 N3 C14 117.1(4) . .
C16 N4 C17 120.9(4) . .
C18 N7 C20 103.4(4) . .
C18 N7 Zn1 117.7(3) . .
C20 N7 Zn1 137.5(3) . .
C19 N8 C18 104.2(4) . .
C19 N8 Zn2 133.8(3) . 2
C18 N8 Zn2 119.2(3) . 2
C21 N9 C19 117.0(4) . .
C21 N10 C22 121.9(4) . .
O2 C1 O1 125.1(5) . .
O2 C1 C2 119.6(5) . .
O1 C1 C2 115.2(4) . .
O3 C2 C3 110.3(4) . .
O3 C2 C1 115.8(4) . .
C3 C2 C1 133.8(4) . .
C2 C3 C4 106.2(4) . .
C5 C4 C3 105.9(4) . .
C4 C5 O3 111.7(4) . .
C4 C5 C6 131.5(5) . .
O3 C5 C6 116.8(4) . .
O4 C6 O5 125.9(5) . .
O4 C6 C5 118.6(5) . .
O5 C6 C5 115.4(5) . .
O6 C7 O7 127.8(4) . .
O6 C7 C8 116.9(4) . .
O7 C7 C8 115.3(4) . .
C9 C8 O8 109.7(4) . .
C9 C8 C7 133.0(4) . .
O8 C8 C7 117.2(4) . .
C8 C9 C10 107.0(4) . .
C11 C10 C9 105.8(4) . .
C10 C11 O8 111.3(4) . .
C10 C11 C12 134.3(4) . .
O8 C11 C12 114.3(4) . .
O9 C12 O10 126.4(5) . .
O9 C12 C11 119.6(4) . .
O10 C12 C11 113.9(4) . .
N1 C13 N2 113.5(5) . .
N2 C14 N3 127.3(4) . .
N2 C14 C15 109.7(3) . .
N3 C14 C15 123.1(3) . .
N1 C15 C14 107.1(3) . .
N1 C15 C17 136.5(4) . .
C14 C15 C17 116.3(4) . .
N4 C16 N3 123.8(4) . .
N4 C16 N5 118.9(4) . .
N3 C16 N5 117.3(4) . .
N6 C17 N4 118.8(4) . .
N6 C17 C15 122.4(4) . .
N4 C17 C15 118.8(4) . .
N7 C18 N8 113.7(4) . .
N8 C19 N9 126.8(4) . .
N8 C19 C20 109.7(4) . .
N9 C19 C20 123.4(4) . .
C19 C20 N7 108.9(3) . .
C19 C20 C22 118.0(4) . .
N7 C20 C22 133.0(4) . .
N10 C21 N11 119.4(4) . .
N10 C21 N9 123.4(4) . .
N11 C21 N9 117.2(4) . .
N12 C22 N10 119.5(4) . .
N12 C22 C20 124.2(5) . .
N10 C22 C20 116.3(4) . .

loop_
_geom_bond_atom_site_label_1
_geom_bond_atom_site_label_2
_geom_bond_distance
_geom_bond_site_symmetry_2
Zn1 O10 1.967(3) 1_565
Zn1 O1 1.980(4) .
Zn1 N7 2.033(4) .
Zn1 N1 2.050(4) .
Zn2 O4 1.949(4) 2_655
Zn2 O7 1.982(3) .
Zn2 N8 2.016(4) 2
Zn2 N2 2.020(4) .
O1 C1 1.253(6) .
O2 C1 1.236(6) .
O3 C2 1.353(6) .
O3 C5 1.365(6) .
O4 C6 1.247(7) .
O4 Zn2 1.949(4) 2_655
O5 C6 1.268(7) .
O6 C7 1.232(6) .
O7 C7 1.273(6) .
O8 C11 1.349(5) .
O8 C8 1.385(5) .
O9 C12 1.237(6) .
O10 C12 1.260(6) .
O10 Zn1 1.967(3) 1_545
N1 C13 1.330(6) .
N1 C15 1.384(5) .
N2 C14 1.343(5) .
N2 C13 1.356(6) .
N3 C16 1.341(6) .
N3 C14 1.372(5) .
N4 C16 1.318(6) .
N4 C17 1.374(6) .
N5 C16 1.346(6) .
N6 C17 1.300(5) .
N7 C18 1.352(6) .
N7 C20 1.383(5) .
N8 C19 1.354(6) .
N8 C18 1.359(6) .
N8 Zn2 2.016(4) 2
N9 C21 1.334(6) .
N9 C19 1.364(6) .
N10 C21 1.319(6) .
N10 C22 1.390(6) .
N11 C21 1.331(6) .
N12 C22 1.277(6) .
C1 C2 1.492(6) .
C2 C3 1.355(6) .
C3 C4 1.427(7) .
C4 C5 1.325(7) .
C5 C6 1.486(6) .
C7 C8 1.488(5) .
C8 C9 1.342(6) .
C9 C10 1.426(6) .
C10 C11 1.347(7) .
C11 C12 1.504(6) .
C14 C15 1.388(6) .
C15 C17 1.425(6) .
C19 C20 1.365(7) .
C20 C22 1.425(6) .
